data_7061980
loop_
_publ_author_name
'Zhang, Xiamei'
'He, Chengying'
'Yang, Xiaohan'
'Zhang, Qian'
'Li, Yahong'
'Yao, Jinlei'

_publ_section_title
;
 FeII, CoII and NiII complexes based on
 1-chloro-3-(pyridin-2-yl)imidazo[1,5-a]pyridine: synthesis, structures,
 single-molecule magnetic and electrocatalytic properties
;
_journal_issue 45
_journal_name_full 'New Journal of Chemistry'
_journal_page_first 21780
_journal_page_last 21787
_journal_paper_doi 10.1039/D2NJ03328C
_journal_volume 46
_journal_year 2022
_chemical_formula_moiety 'C24 H16 Cl4 N6 Ni, C H2 Cl2'
_chemical_formula_sum 'C25 H18 Cl6 N6 Ni'
_chemical_formula_weight 673.86
_space_group_crystal_system monoclinic
_space_group_IT_number 15
_space_group_name_Hall '-C 2yc'
_space_group_name_H-M_alt 'C 1 2/c 1'
_atom_sites_solution_hydrogens geom
_audit_creation_date 2022-10-09
_audit_creation_method
;
Olex2 1.2
(compiled 2018.05.29 svn.r3508 for OlexSys, GUI svn.r5506)
;
_audit_update_record
;
2022-10-12 deposited with the CCDC.	2022-10-14 downloaded from the CCDC.
;
_cell_angle_alpha 90
_cell_angle_beta 121.604(2)
_cell_angle_gamma 90
_cell_formula_units_Z 4
_cell_length_a 17.4101(12)
_cell_length_b 11.5808(7)
_cell_length_c 15.8049(16)
_cell_measurement_reflns_used 9500
_cell_measurement_temperature 296(2)
_cell_measurement_theta_max 27.54
_cell_measurement_theta_min 2.23
_cell_volume 2714.0(4)
_computing_molecular_graphics 'Olex2 (Dolomanov et al., 2009)'
_computing_publication_material 'Olex2 (Dolomanov et al., 2009)'
_computing_structure_refinement 'ShelXL (Sheldrick, 2015)'
_diffrn_ambient_temperature 296.15
_diffrn_measured_fraction_theta_full 1.000
_diffrn_measured_fraction_theta_max 0.999
_diffrn_measurement_device_type 'Bruker P4'
_diffrn_measurement_method '\w scans'
_diffrn_radiation_monochromator graphite
_diffrn_radiation_type MoK\a
_diffrn_radiation_wavelength 0.71073
_diffrn_reflns_av_R_equivalents 0.0580
_diffrn_reflns_av_unetI/netI 0.0296
_diffrn_reflns_Laue_measured_fraction_full 1.000
_diffrn_reflns_Laue_measured_fraction_max 0.999
_diffrn_reflns_limit_h_max 22
_diffrn_reflns_limit_h_min -22
_diffrn_reflns_limit_k_max 15
_diffrn_reflns_limit_k_min -15
_diffrn_reflns_limit_l_max 20
_diffrn_reflns_limit_l_min -20
_diffrn_reflns_number 33674
_diffrn_reflns_point_group_measured_fraction_full 1.000
_diffrn_reflns_point_group_measured_fraction_max 0.999
_diffrn_reflns_theta_full 25.242
_diffrn_reflns_theta_max 27.542
_diffrn_reflns_theta_min 2.231
_exptl_absorpt_coefficient_mu 1.334
_exptl_absorpt_correction_T_max 0.7456
_exptl_absorpt_correction_T_min 0.5905
_exptl_absorpt_correction_type none
_exptl_absorpt_process_details
;
SADABS-2014/5 (Bruker,2014/5) was used for absorption correction.
wR2(int) was 0.1662 before and 0.1044 after correction.
The Ratio of minimum to maximum transmission is 0.7920.
The \l/2 correction factor is Not present.
;
_exptl_crystal_colour green
_exptl_crystal_density_diffrn 1.649
_exptl_crystal_description block
_exptl_crystal_F_000 1360
_exptl_crystal_size_max 0.14
_exptl_crystal_size_mid 0.12
_exptl_crystal_size_min 0.12
_exptl_transmission_factor_max 0.7456
_exptl_transmission_factor_min 0.5905
_refine_diff_density_max 0.472
_refine_diff_density_min -0.756
_refine_diff_density_rms 0.097
_refine_ls_extinction_method none
_refine_ls_goodness_of_fit_ref 1.067
_refine_ls_hydrogen_treatment constr
_refine_ls_matrix_type full
_refine_ls_number_parameters 173
_refine_ls_number_reflns 3129
_refine_ls_number_restraints 0
_refine_ls_restrained_S_all 1.067
_refine_ls_R_factor_all 0.0401
_refine_ls_R_factor_gt 0.0317
_refine_ls_shift/su_max 0.000
_refine_ls_shift/su_mean 0.000
_refine_ls_structure_factor_coef Fsqd
_refine_ls_weighting_details 'w=1/[\s^2^(Fo^2^)+(0.0301P)^2^+4.7236P] where P=(Fo^2^+2Fc^2^)/3'
_refine_ls_weighting_scheme calc
_refine_ls_wR_factor_gt 0.0743
_refine_ls_wR_factor_ref 0.0783
_reflns_Friedel_coverage 0.000
_reflns_number_gt 2729
_reflns_number_total 3129
_reflns_threshold_expression 'I > 2\s(I)'
_cod_data_source_file d2nj03328c2.cif
_cod_data_source_block t_CCDC1
_cod_depositor_comments 'Adding full bibliography for 7061979--7061981.cif.'
_cod_database_code 7061980
_shelx_shelxl_version_number 2014/7
_shelx_space_group_comment
;
The symmetry employed for this shelxl refinement is uniquely defined
by the following loop, which should always be used as a source of
symmetry information in preference to the above space-group names.
They are only intended as comments.
;
_olex2_refinement_description
;
1. Fixed Uiso
 At 1.2 times of:
  All C(H) groups, All C(H,H) groups
2. Others
 Fixed Sof: H25A(0.5) H25B(0.5)
3.a Secondary CH2 refined with riding coordinates:
 C25(H25A,H25B)
3.b Aromatic/amide H refined with riding coordinates:
 C6(H6), C10(H10), C14(H14), C16(H16), C18(H18), C20(H20), C22(H22), C24(H24)
;
_olex2_submission_special_instructions 'No special instructions were received'

loop_
_space_group_symop_operation_xyz
'x, y, z'
'-x, y, -z+1/2'
'x+1/2, y+1/2, z'
'-x+1/2, y+1/2, -z+1/2'
'-x, -y, -z'
'x, -y, z-1/2'
'-x+1/2, -y+1/2, -z'
'x+1/2, -y+1/2, z-1/2'

loop_
_atom_site_label
_atom_site_type_symbol
_atom_site_fract_x
_atom_site_fract_y
_atom_site_fract_z
_atom_site_U_iso_or_equiv
_atom_site_adp_type
_atom_site_occupancy
_atom_site_site_symmetry_order
_atom_site_calc_flag
_atom_site_refinement_flags_posn
_atom_site_refinement_flags_adp
_atom_site_refinement_flags_occupancy
_atom_site_disorder_assembly
_atom_site_disorder_group
Ni1 Ni 0.5000 0.19356(3) 0.2500 0.01864(10) Uani 1 2 d S T P . .
Cl2 Cl 0.39018(3) 0.05202(4) 0.23034(3) 0.02728(12) Uani 1 1 d . . . . .
Cl4 Cl 0.58209(4) 0.40756(5) 0.11835(4) 0.03627(14) Uani 1 1 d . . . . .
N2 N 0.59469(10) 0.32929(13) 0.28636(11) 0.0212(3) Uani 1 1 d . . . . .
N4 N 0.56081(11) 0.20510(13) 0.40457(11) 0.0210(3) Uani 1 1 d . . . . .
N6 N 0.68965(11) 0.45264(14) 0.40094(12) 0.0226(3) Uani 1 1 d . . . . .
C2 C 0.62728(12) 0.28419(15) 0.45202(13) 0.0189(4) Uani 1 1 d . . . . .
C4 C 0.63762(12) 0.35637(15) 0.38290(13) 0.0198(4) Uani 1 1 d . . . . .
C6 C 0.67991(13) 0.28911(16) 0.55529(14) 0.0232(4) Uani 1 1 d . . . . .
H6 H 0.7269 0.3419 0.5870 0.028 Uiso 1 1 calc R . . . .
C8 C 0.67974(13) 0.48607(17) 0.31049(15) 0.0259(4) Uani 1 1 d . . . . .
C10 C 0.66065(14) 0.21354(17) 0.60958(14) 0.0276(4) Uani 1 1 d . . . . .
H10 H 0.6946 0.2156 0.6786 0.033 Uiso 1 1 calc R . . . .
C12 C 0.61992(13) 0.40725(17) 0.24247(14) 0.0240(4) Uani 1 1 d . . . . .
C14 C 0.54414(15) 0.13384(18) 0.45897(15) 0.0309(5) Uani 1 1 d . . . . .
H14 H 0.4981 0.0799 0.4263 0.037 Uiso 1 1 calc R . . . .
C16 C 0.59152(16) 0.13568(19) 0.56153(16) 0.0341(5) Uani 1 1 d . . . . .
H16 H 0.5770 0.0855 0.5970 0.041 Uiso 1 1 calc R . . . .
C18 C 0.74434(16) 0.51643(19) 0.48648(17) 0.0355(5) Uani 1 1 d . . . . .
H18 H 0.7497 0.4961 0.5463 0.043 Uiso 1 1 calc R . . . .
C20 C 0.72873(16) 0.5806(2) 0.30724(18) 0.0382(5) Uani 1 1 d . . . . .
H20 H 0.7240 0.6015 0.2479 0.046 Uiso 1 1 calc R . . . .
C22 C 0.78280(18) 0.6410(2) 0.3913(2) 0.0501(7) Uani 1 1 d . . . . .
H22 H 0.8155 0.7037 0.3901 0.060 Uiso 1 1 calc R . . . .
C24 C 0.78947(18) 0.6082(2) 0.48148(19) 0.0486(7) Uani 1 1 d . . . . .
H24 H 0.8259 0.6512 0.5386 0.058 Uiso 1 1 calc R . . . .
Cl6 Cl 0.52850(6) 0.67967(7) 0.35435(7) 0.0659(2) Uani 1 1 d . . . . .
C25 C 0.5000 0.7640(4) 0.2500 0.0846(17) Uani 1 2 d S T P . .
H25A H 0.4494 0.8133 0.2352 0.102 Uiso 0.5 1 calc R . . . .
H25B H 0.5506 0.8133 0.2648 0.102 Uiso 0.5 1 calc R . . . .

loop_
_atom_site_aniso_label
_atom_site_aniso_U_11
_atom_site_aniso_U_22
_atom_site_aniso_U_33
_atom_site_aniso_U_23
_atom_site_aniso_U_13
_atom_site_aniso_U_12
Ni1 0.02138(17) 0.01822(17) 0.01378(16) 0.000 0.00745(13) 0.000
Cl2 0.0245(2) 0.0290(3) 0.0215(2) 0.00043(18) 0.00727(19) -0.00573(18)
Cl4 0.0542(3) 0.0359(3) 0.0245(2) 0.0047(2) 0.0247(2) -0.0017(2)
N2 0.0252(8) 0.0202(8) 0.0186(7) 0.0021(6) 0.0118(7) 0.0003(6)
N4 0.0253(8) 0.0189(8) 0.0173(7) -0.0005(6) 0.0101(6) -0.0040(6)
N6 0.0237(8) 0.0203(8) 0.0216(8) 0.0029(6) 0.0102(7) -0.0025(6)
C2 0.0206(9) 0.0182(8) 0.0182(8) 0.0004(7) 0.0104(7) 0.0005(7)
C4 0.0200(8) 0.0184(8) 0.0189(8) 0.0003(7) 0.0088(7) -0.0008(7)
C6 0.0252(9) 0.0212(9) 0.0196(9) -0.0019(7) 0.0093(8) -0.0026(7)
C8 0.0283(10) 0.0248(10) 0.0266(10) 0.0060(8) 0.0158(8) 0.0009(8)
C10 0.0382(11) 0.0266(10) 0.0155(9) -0.0017(7) 0.0124(8) -0.0032(8)
C12 0.0298(10) 0.0232(9) 0.0221(9) 0.0048(7) 0.0157(8) 0.0023(8)
C14 0.0410(12) 0.0278(11) 0.0227(10) -0.0022(8) 0.0159(9) -0.0148(9)
C16 0.0502(13) 0.0288(11) 0.0252(10) 0.0012(9) 0.0211(10) -0.0116(10)
C18 0.0387(12) 0.0299(11) 0.0258(11) -0.0013(9) 0.0087(9) -0.0118(9)
C20 0.0439(13) 0.0320(11) 0.0412(13) 0.0107(10) 0.0240(11) -0.0063(10)
C22 0.0528(15) 0.0371(13) 0.0533(16) 0.0081(12) 0.0229(13) -0.0199(12)
C24 0.0508(15) 0.0367(13) 0.0387(13) -0.0018(11) 0.0098(12) -0.0233(11)
Cl6 0.0632(5) 0.0621(5) 0.0714(5) -0.0033(4) 0.0347(4) -0.0072(4)
C25 0.102(4) 0.039(2) 0.072(3) 0.000 0.017(3) 0.000

loop_
_atom_type_symbol
_atom_type_description
_atom_type_scat_dispersion_real
_atom_type_scat_dispersion_imag
_atom_type_scat_source
C C 0.0033 0.0016 'International Tables Vol C Tables 4.2.6.8 and 6.1.1.4'
H H 0.0000 0.0000 'International Tables Vol C Tables 4.2.6.8 and 6.1.1.4'
Cl Cl 0.1484 0.1585 'International Tables Vol C Tables 4.2.6.8 and 6.1.1.4'
N N 0.0061 0.0033 'International Tables Vol C Tables 4.2.6.8 and 6.1.1.4'
Ni Ni 0.3393 1.1124 'International Tables Vol C Tables 4.2.6.8 and 6.1.1.4'

loop_
_geom_angle_atom_site_label_1
_geom_angle_atom_site_label_2
_geom_angle_atom_site_label_3
_geom_angle
_geom_angle_site_symmetry_1
_geom_angle_site_symmetry_3
_geom_angle_publ_flag
Cl2 Ni1 Cl2 94.37(3) 2_655 . ?
N2 Ni1 Cl2 91.01(4) 2_655 . ?
N2 Ni1 Cl2 91.01(4) . 2_655 ?
N2 Ni1 Cl2 170.67(4) . . ?
N2 Ni1 Cl2 170.67(4) 2_655 2_655 ?
N2 Ni1 N2 84.73(8) . 2_655 ?
N4 Ni1 Cl2 90.64(5) 2_655 . ?
N4 Ni1 Cl2 90.63(4) . 2_655 ?
N4 Ni1 Cl2 94.33(4) 2_655 2_655 ?
N4 Ni1 Cl2 94.33(4) . . ?
N4 Ni1 N2 77.97(6) . . ?
N4 Ni1 N2 77.97(6) 2_655 2_655 ?
N4 Ni1 N2 96.57(6) . 2_655 ?
N4 Ni1 N2 96.56(6) 2_655 . ?
N4 Ni1 N4 172.69(8) . 2_655 ?
C4 N2 Ni1 111.84(12) . . ?
C4 N2 C12 107.01(16) . . ?
C12 N2 Ni1 140.62(13) . . ?
C2 N4 Ni1 116.86(12) . . ?
C14 N4 Ni1 124.48(13) . . ?
C14 N4 C2 118.37(16) . . ?
C4 N6 C8 107.34(15) . . ?
C4 N6 C18 132.60(17) . . ?
C18 N6 C8 120.05(17) . . ?
N4 C2 C4 112.21(15) . . ?
N4 C2 C6 121.56(16) . . ?
C6 C2 C4 126.18(17) . . ?
N2 C4 N6 109.99(16) . . ?
N2 C4 C2 120.33(16) . . ?
N6 C4 C2 129.65(16) . . ?
C10 C6 C2 118.45(17) . . ?
N6 C8 C20 119.98(19) . . ?
C12 C8 N6 104.56(16) . . ?
C12 C8 C20 135.4(2) . . ?
C16 C10 C6 119.99(18) . . ?
N2 C12 Cl4 124.00(15) . . ?
N2 C12 C8 111.09(17) . . ?
C8 C12 Cl4 124.91(15) . . ?
N4 C14 C16 123.45(19) . . ?
C10 C16 C14 118.12(19) . . ?
C24 C18 N6 119.0(2) . . ?
C22 C20 C8 119.3(2) . . ?
C20 C22 C24 119.8(2) . . ?
C18 C24 C22 121.7(2) . . ?
Cl6 C25 Cl6 112.2(3) 2_655 . ?

loop_
_geom_bond_atom_site_label_1
_geom_bond_atom_site_label_2
_geom_bond_distance
_geom_bond_site_symmetry_2
_geom_bond_publ_flag
Ni1 Cl2 2.4118(5) . ?
Ni1 Cl2 2.4117(5) 2_655 ?
Ni1 N2 2.1273(16) 2_655 ?
Ni1 N2 2.1273(16) . ?
Ni1 N4 2.0967(15) . ?
Ni1 N4 2.0967(15) 2_655 ?
Cl4 C12 1.7112(19) . ?
N2 C4 1.338(2) . ?
N2 C12 1.345(2) . ?
N4 C2 1.353(2) . ?
N4 C14 1.329(2) . ?
N6 C4 1.369(2) . ?
N6 C8 1.402(2) . ?
N6 C18 1.390(3) . ?
C2 C4 1.460(2) . ?
C2 C6 1.393(3) . ?
C6 C10 1.384(3) . ?
C8 C12 1.378(3) . ?
C8 C20 1.406(3) . ?
C10 C16 1.371(3) . ?
C14 C16 1.381(3) . ?
C18 C24 1.349(3) . ?
C20 C22 1.353(4) . ?
C22 C24 1.419(4) . ?
Cl6 C25 1.750(3) . ?
C25 Cl6 1.750(3) 2_655 ?
